data_7111390
loop_
_publ_author_name
'Oh, Moonhyun'
'Stern, Charlotte L.'
'Mirkin, Chad A.'

_publ_section_title
;
 Coordination polymers with macrocyclic cages and pockets within their
 backbones
;
_journal_issue 23
_journal_name_full 'Chemical Communications'
_journal_page_first 2684
_journal_page_last 2685
_journal_paper_doi 10.1039/b408084j
_journal_year 2004
_chemical_formula_sum 'C19 H16 Ag F3 N2 O3 S3'
_chemical_formula_weight 581.39
_chemical_name_systematic
;
?
;
_space_group_IT_number 14
_symmetry_cell_setting monoclinic
_symmetry_space_group_name_Hall '-P 2ybc'
_symmetry_space_group_name_H-M 'P 1 21/c 1'
_atom_sites_solution_hydrogens geom
_atom_sites_solution_primary direct
_atom_sites_solution_secondary difmap
_audit_creation_method SHELXL-97
_cell_angle_alpha 90.00
_cell_angle_beta 105.0870(10)
_cell_angle_gamma 90.00
_cell_formula_units_Z 4
_cell_length_a 15.1464(12)
_cell_length_b 8.7729(7)
_cell_length_c 16.6884(13)
_cell_measurement_temperature 153(2)
_cell_volume 2141.1(3)
_computing_cell_refinement 'Bruker SMART'
_computing_data_collection 'Bruker SMART'
_computing_data_reduction 'Bruker SAINT'
_computing_molecular_graphics 'Bruker SHELXTL'
_computing_publication_material 'Bruker SHELXTL'
_computing_structure_refinement 'SHELXL-97 (Sheldrick, 1997)'
_computing_structure_solution 'SHELXS-97 (Sheldrick, 1990)'
_diffrn_ambient_temperature 153(2)
_diffrn_measured_fraction_theta_full 0.937
_diffrn_measured_fraction_theta_max 0.937
_diffrn_measurement_device_type 'CCD area detector'
_diffrn_measurement_method 'omega scans'
_diffrn_radiation_monochromator graphite
_diffrn_radiation_source 'fine-focus sealed tube'
_diffrn_radiation_type MoK\a
_diffrn_radiation_wavelength 0.71073
_diffrn_reflns_av_R_equivalents 0.0462
_diffrn_reflns_av_sigmaI/netI 0.0328
_diffrn_reflns_limit_h_max 20
_diffrn_reflns_limit_h_min -20
_diffrn_reflns_limit_k_max 11
_diffrn_reflns_limit_k_min -11
_diffrn_reflns_limit_l_max 21
_diffrn_reflns_limit_l_min -21
_diffrn_reflns_number 19483
_diffrn_reflns_theta_full 28.75
_diffrn_reflns_theta_max 28.75
_diffrn_reflns_theta_min 1.39
_exptl_absorpt_coefficient_mu 1.285
_exptl_absorpt_correction_T_max 0.9096
_exptl_absorpt_correction_T_min 0.7581
_exptl_absorpt_correction_type integration
_exptl_crystal_colour colorless
_exptl_crystal_density_diffrn 1.804
_exptl_crystal_density_method 'not measured'
_exptl_crystal_description block
_exptl_crystal_F_000 1160
_exptl_crystal_size_max 0.316
_exptl_crystal_size_mid 0.102
_exptl_crystal_size_min 0.084
_refine_diff_density_max 2.468
_refine_diff_density_min -0.410
_refine_diff_density_rms 0.125
_refine_ls_extinction_method none
_refine_ls_goodness_of_fit_ref 1.043
_refine_ls_hydrogen_treatment fixed
_refine_ls_matrix_type full
_refine_ls_number_parameters 283
_refine_ls_number_reflns 5219
_refine_ls_number_restraints 0
_refine_ls_restrained_S_all 1.043
_refine_ls_R_factor_all 0.0513
_refine_ls_R_factor_gt 0.0363
_refine_ls_shift/su_max 0.001
_refine_ls_shift/su_mean 0.000
_refine_ls_structure_factor_coef Fsqd
_refine_ls_weighting_details 'calc w==1/[\s^2^(Fo^2^)+(0.0583P)^2^+0.0000P] where P==(Fo^2^+2Fc^2^)/3'
_refine_ls_weighting_scheme calc
_refine_ls_wR_factor_gt 0.0889
_refine_ls_wR_factor_ref 0.0974
_reflns_number_gt 3927
_reflns_number_total 5219
_reflns_threshold_expression >2sigma(I)
_cod_data_source_file b408084jsup1.cif
_cod_data_source_block 2
_cod_depositor_comments
;
The following automatic conversions were performed:

'_symmetry_cell_setting' value 'Monoclinic' changed to 'monoclinic'
according to /home/saulius/struct/CIF-dictionaries/cif_core.dic
dictionary named 'cif_core.dic' version 2.4.2 from 2011-04-26.

Automatic conversion script
Id: cif_fix_values 1891 2012-01-12 08:04:46Z andrius 
;
_cod_original_sg_symbol_H-M P2(1)/c
_cod_database_code 7111390

loop_
_symmetry_equiv_pos_as_xyz
'x, y, z'
'-x, y+1/2, -z+1/2'
'-x, -y, -z'
'x, -y-1/2, z-1/2'

loop_
_atom_site_label
_atom_site_type_symbol
_atom_site_fract_x
_atom_site_fract_y
_atom_site_fract_z
_atom_site_U_iso_or_equiv
_atom_site_adp_type
_atom_site_occupancy
_atom_site_symmetry_multiplicity
_atom_site_calc_flag
_atom_site_refinement_flags
Ag1 Ag 0.0000 0.5000 0.0000 0.03043(9) Uani 1 2 d S
Ag2 Ag 0.5000 0.5000 0.0000 0.02942(9) Uani 1 2 d S
S1 S 0.09588(4) 0.57281(7) 0.17002(4) 0.02680(15) Uani 1 1 d .
S2 S 0.51615(4) 0.56484(7) 0.17660(4) 0.02828(15) Uani 1 1 d .
S3 S 0.78690(4) 0.55919(7) 0.11597(4) 0.02379(14) Uani 1 1 d .
F1 F 0.79628(12) 0.82545(17) 0.18756(10) 0.0472(4) Uani 1 1 d .
F2 F 0.75295(11) 0.64477(19) 0.25556(9) 0.0416(4) Uani 1 1 d .
F3 F 0.89396(11) 0.6643(2) 0.25482(9) 0.0479(4) Uani 1 1 d .
O1 O 0.85451(12) 0.6100(2) 0.07522(11) 0.0336(4) Uani 1 1 d .
O2 O 0.80025(13) 0.4087(2) 0.14986(13) 0.0398(5) Uani 1 1 d .
O3 O 0.69395(12) 0.5973(2) 0.07384(11) 0.0371(4) Uani 1 1 d .
N1 N 0.05150(12) 0.7338(2) -0.00541(11) 0.0214(4) Uani 1 1 d .
N2 N 0.44603(13) 0.7322(2) 0.00527(12) 0.0221(4) Uani 1 1 d .
C1 C 0.06343(16) 0.7837(3) -0.07794(14) 0.0252(5) Uani 1 1 d .
H1 H 0.0447 0.7201 -0.1254 0.030 Uiso 1 1 calc R
C2 C 0.10164(16) 0.9232(3) -0.08631(16) 0.0283(5) Uani 1 1 d .
H2 H 0.1081 0.9559 -0.1387 0.034 Uiso 1 1 calc R
C3 C 0.13033(18) 1.0146(3) -0.01721(18) 0.0279(6) Uani 1 1 d .
H3 H 0.1572 1.1112 -0.0212 0.033 Uiso 1 1 calc R
C4 C 0.11935(16) 0.9632(3) 0.05829(15) 0.0249(5) Uani 1 1 d .
H4 H 0.1391 1.0240 0.1068 0.030 Uiso 1 1 calc R
C5 C 0.07926(15) 0.8224(2) 0.06230(14) 0.0208(5) Uani 1 1 d .
C6 C 0.06087(16) 0.7684(3) 0.14201(14) 0.0251(5) Uani 1 1 d .
H6A H -0.0055 0.7776 0.1372 0.030 Uiso 1 1 calc R
H6B H 0.0932 0.8366 0.1875 0.030 Uiso 1 1 calc R
C7 C 0.21324(16) 0.5775(2) 0.17103(13) 0.0227(5) Uani 1 1 d .
C8 C 0.24830(19) 0.4656(3) 0.12891(16) 0.0308(6) Uani 1 1 d .
H8 H 0.2087 0.3896 0.0985 0.037 Uiso 1 1 calc R
C9 C 0.33903(19) 0.4636(3) 0.13081(16) 0.0322(6) Uani 1 1 d .
H9 H 0.3616 0.3862 0.1016 0.039 Uiso 1 1 calc R
C10 C 0.39865(16) 0.5725(3) 0.17465(14) 0.0242(5) Uani 1 1 d .
C11 C 0.36378(17) 0.6862(3) 0.21688(15) 0.0300(5) Uani 1 1 d .
H11 H 0.4035 0.7625 0.2468 0.036 Uiso 1 1 calc R
C12 C 0.27255(17) 0.6885(3) 0.21544(15) 0.0292(5) Uani 1 1 d .
H12 H 0.2498 0.7656 0.2447 0.035 Uiso 1 1 calc R
C13 C 0.38447(16) 0.7847(3) -0.06176(15) 0.0278(5) Uani 1 1 d .
H13 H 0.3675 0.7217 -0.1096 0.033 Uiso 1 1 calc R
C14 C 0.34464(17) 0.9268(3) -0.06417(16) 0.0325(6) Uani 1 1 d .
H14 H 0.3023 0.9618 -0.1132 0.039 Uiso 1 1 calc R
C15 C 0.36742(19) 1.0171(3) 0.00587(19) 0.0322(6) Uani 1 1 d .
H15 H 0.3411 1.1154 0.0059 0.039 Uiso 1 1 calc R
C16 C 0.42940(17) 0.9617(3) 0.07615(17) 0.0283(5) Uani 1 1 d .
H16 H 0.4453 1.0212 0.1254 0.034 Uiso 1 1 calc R
C17 C 0.46786(15) 0.8196(3) 0.07423(14) 0.0224(5) Uani 1 1 d .
C18 C 0.53799(16) 0.7594(3) 0.14845(15) 0.0265(5) Uani 1 1 d .
H18A H 0.5400 0.8270 0.1964 0.032 Uiso 1 1 calc R
H18B H 0.5988 0.7631 0.1369 0.032 Uiso 1 1 calc R
C19 C 0.80865(17) 0.6787(3) 0.20822(15) 0.0290(5) Uani 1 1 d .

loop_
_atom_site_aniso_label
_atom_site_aniso_U_11
_atom_site_aniso_U_22
_atom_site_aniso_U_33
_atom_site_aniso_U_23
_atom_site_aniso_U_13
_atom_site_aniso_U_12
Ag1 0.03618(17) 0.01731(15) 0.03554(17) -0.00190(10) 0.00529(13) -0.00675(10)
Ag2 0.04139(18) 0.01826(15) 0.03116(16) -0.00153(10) 0.01398(13) 0.00549(10)
S1 0.0289(3) 0.0243(3) 0.0264(3) 0.0055(2) 0.0058(2) -0.0030(2)
S2 0.0308(3) 0.0272(3) 0.0276(3) 0.0053(2) 0.0092(3) 0.0081(3)
S3 0.0243(3) 0.0190(3) 0.0294(3) -0.0009(2) 0.0095(2) -0.0014(2)
F1 0.0764(13) 0.0212(8) 0.0406(9) -0.0041(7) 0.0092(8) -0.0008(8)
F2 0.0489(10) 0.0508(10) 0.0296(8) -0.0010(7) 0.0182(7) 0.0024(8)
F3 0.0354(9) 0.0643(12) 0.0355(9) -0.0002(8) -0.0060(7) -0.0059(8)
O1 0.0352(10) 0.0327(10) 0.0376(10) -0.0001(8) 0.0174(8) -0.0057(8)
O2 0.0486(12) 0.0186(9) 0.0590(12) 0.0051(8) 0.0263(10) -0.0001(8)
O3 0.0286(10) 0.0468(11) 0.0317(10) -0.0109(8) 0.0004(8) 0.0036(8)
N1 0.0226(10) 0.0184(9) 0.0232(10) 0.0003(7) 0.0061(8) 0.0016(8)
N2 0.0235(10) 0.0188(9) 0.0237(10) 0.0006(8) 0.0055(8) 0.0007(8)
C1 0.0281(13) 0.0247(12) 0.0230(12) -0.0005(9) 0.0068(10) 0.0034(10)
C2 0.0283(13) 0.0295(14) 0.0293(13) 0.0062(10) 0.0115(10) 0.0029(10)
C3 0.0261(13) 0.0196(12) 0.0391(15) 0.0056(10) 0.0106(11) -0.0023(9)
C4 0.0243(12) 0.0215(11) 0.0276(13) -0.0015(9) 0.0046(10) -0.0021(9)
C5 0.0188(11) 0.0182(11) 0.0246(11) -0.0008(9) 0.0040(9) 0.0012(8)
C6 0.0285(12) 0.0221(12) 0.0245(12) -0.0009(9) 0.0063(10) 0.0018(9)
C7 0.0284(12) 0.0206(11) 0.0186(11) 0.0059(9) 0.0050(9) -0.0001(9)
C8 0.0385(15) 0.0242(12) 0.0284(13) -0.0048(10) 0.0063(11) -0.0062(11)
C9 0.0456(16) 0.0235(12) 0.0301(14) -0.0056(10) 0.0147(12) 0.0051(11)
C10 0.0294(13) 0.0236(12) 0.0195(11) 0.0048(9) 0.0064(9) 0.0043(10)
C11 0.0304(13) 0.0296(13) 0.0289(13) -0.0100(10) 0.0058(10) -0.0024(11)
C12 0.0331(14) 0.0262(13) 0.0283(13) -0.0085(10) 0.0080(10) -0.0001(10)
C13 0.0293(13) 0.0257(12) 0.0263(12) 0.0019(10) 0.0033(10) -0.0020(10)
C14 0.0265(13) 0.0316(14) 0.0366(14) 0.0096(11) 0.0030(11) 0.0044(11)
C15 0.0296(14) 0.0241(13) 0.0447(17) 0.0029(11) 0.0128(12) 0.0066(10)
C16 0.0296(13) 0.0229(12) 0.0347(14) -0.0038(10) 0.0124(11) 0.0017(10)
C17 0.0232(12) 0.0198(11) 0.0258(12) -0.0003(9) 0.0090(9) -0.0025(9)
C18 0.0289(13) 0.0249(12) 0.0256(12) -0.0010(10) 0.0068(10) 0.0018(10)
C19 0.0320(14) 0.0271(13) 0.0256(13) 0.0020(10) 0.0035(10) -0.0002(10)

loop_
_atom_type_symbol
_atom_type_description
_atom_type_scat_dispersion_real
_atom_type_scat_dispersion_imag
_atom_type_scat_source
C C 0.0033 0.0016 'International Tables Vol C Tables 4.2.6.8 and 6.1.1.4'
H H 0.0000 0.0000 'International Tables Vol C Tables 4.2.6.8 and 6.1.1.4'
N N 0.0061 0.0033 'International Tables Vol C Tables 4.2.6.8 and 6.1.1.4'
O O 0.0106 0.0060 'International Tables Vol C Tables 4.2.6.8 and 6.1.1.4'
F F 0.0171 0.0103 'International Tables Vol C Tables 4.2.6.8 and 6.1.1.4'
S S 0.1246 0.1234 'International Tables Vol C Tables 4.2.6.8 and 6.1.1.4'
Ag Ag -0.8971 1.1015 'International Tables Vol C Tables 4.2.6.8 and 6.1.1.4'

loop_
_geom_angle_atom_site_label_1
_geom_angle_atom_site_label_2
_geom_angle_atom_site_label_3
_geom_angle
_geom_angle_site_symmetry_1
_geom_angle_site_symmetry_3
N1 Ag1 N1 180.0 3_565 .
N1 Ag1 S1 75.10(5) 3_565 3_565
N1 Ag1 S1 104.90(5) . 3_565
N1 Ag1 S1 104.90(5) 3_565 .
N1 Ag1 S1 75.10(5) . .
S1 Ag1 S1 180.000(13) 3_565 .
N2 Ag2 N2 180.00(12) 3_665 .
N2 Ag2 S2 106.43(5) 3_665 .
N2 Ag2 S2 73.57(5) . .
N2 Ag2 S2 73.57(5) 3_665 3_665
N2 Ag2 S2 106.43(5) . 3_665
S2 Ag2 S2 180.0 . 3_665
C7 S1 C6 101.81(11) . .
C7 S1 Ag1 105.05(7) . .
C6 S1 Ag1 85.31(8) . .
C10 S2 C18 102.02(11) . .
C10 S2 Ag2 99.63(8) . .
C18 S2 Ag2 84.06(8) . .
O2 S3 O1 115.33(11) . .
O2 S3 O3 115.30(12) . .
O1 S3 O3 115.01(11) . .
O2 S3 C19 102.79(11) . .
O1 S3 C19 103.12(11) . .
O3 S3 C19 102.59(11) . .
C1 N1 C5 118.9(2) . .
C1 N1 Ag1 118.17(15) . .
C5 N1 Ag1 122.65(15) . .
C13 N2 C17 118.7(2) . .
C13 N2 Ag2 118.01(15) . .
C17 N2 Ag2 123.19(15) . .
N1 C1 C2 122.7(2) . .
N1 C1 H1 118.7 . .
C2 C1 H1 118.7 . .
C1 C2 C3 118.8(2) . .
C1 C2 H2 120.6 . .
C3 C2 H2 120.6 . .
C2 C3 C4 119.0(2) . .
C2 C3 H3 120.5 . .
C4 C3 H3 120.5 . .
C5 C4 C3 119.4(2) . .
C5 C4 H4 120.3 . .
C3 C4 H4 120.3 . .
N1 C5 C4 121.3(2) . .
N1 C5 C6 118.12(19) . .
C4 C5 C6 120.5(2) . .
C5 C6 S1 114.53(16) . .
C5 C6 H6A 108.6 . .
S1 C6 H6A 108.6 . .
C5 C6 H6B 108.6 . .
S1 C6 H6B 108.6 . .
H6A C6 H6B 107.6 . .
C8 C7 C12 118.8(2) . .
C8 C7 S1 119.48(18) . .
C12 C7 S1 121.67(18) . .
C9 C8 C7 120.7(2) . .
C9 C8 H8 119.6 . .
C7 C8 H8 119.6 . .
C8 C9 C10 121.1(2) . .
C8 C9 H9 119.4 . .
C10 C9 H9 119.4 . .
C9 C10 C11 118.5(2) . .
C9 C10 S2 119.78(18) . .
C11 C10 S2 121.72(18) . .
C12 C11 C10 120.6(2) . .
C12 C11 H11 119.7 . .
C10 C11 H11 119.7 . .
C11 C12 C7 120.2(2) . .
C11 C12 H12 119.9 . .
C7 C12 H12 119.9 . .
N2 C13 C14 122.6(2) . .
N2 C13 H13 118.7 . .
C14 C13 H13 118.7 . .
C15 C14 C13 118.9(2) . .
C15 C14 H14 120.6 . .
C13 C14 H14 120.6 . .
C14 C15 C16 118.7(2) . .
C14 C15 H15 120.6 . .
C16 C15 H15 120.6 . .
C17 C16 C15 119.6(2) . .
C17 C16 H16 120.2 . .
C15 C16 H16 120.2 . .
N2 C17 C16 121.4(2) . .
N2 C17 C18 117.8(2) . .
C16 C17 C18 120.7(2) . .
C17 C18 S2 113.90(16) . .
C17 C18 H18A 108.8 . .
S2 C18 H18A 108.8 . .
C17 C18 H18B 108.8 . .
S2 C18 H18B 108.8 . .
H18A C18 H18B 107.7 . .
F3 C19 F2 107.54(19) . .
F3 C19 F1 107.0(2) . .
F2 C19 F1 107.5(2) . .
F3 C19 S3 111.99(17) . .
F2 C19 S3 111.73(17) . .
F1 C19 S3 110.80(16) . .

loop_
_geom_bond_atom_site_label_1
_geom_bond_atom_site_label_2
_geom_bond_distance
_geom_bond_site_symmetry_2
Ag1 N1 2.2048(18) 3_565
Ag1 N1 2.2048(18) .
Ag1 S1 2.9022(6) 3_565
Ag1 S1 2.9022(6) .
Ag2 N2 2.2054(18) 3_665
Ag2 N2 2.2054(18) .
Ag2 S2 2.9486(7) .
Ag2 S2 2.9486(7) 3_665
S1 C7 1.774(2) .
S1 C6 1.821(2) .
S2 C10 1.773(2) .
S2 C18 1.823(2) .
S3 O2 1.4299(19) .
S3 O1 1.4394(17) .
S3 O3 1.4398(18) .
S3 C19 1.820(3) .
F1 C19 1.334(3) .
F2 C19 1.331(3) .
F3 C19 1.329(3) .
N1 C1 1.343(3) .
N1 C5 1.346(3) .
N2 C13 1.338(3) .
N2 C17 1.350(3) .
C1 C2 1.376(3) .
C1 H1 0.9500 .
C2 C3 1.379(4) .
C2 H2 0.9500 .
C3 C4 1.388(4) .
C3 H3 0.9500 .
C4 C5 1.386(3) .
C4 H4 0.9500 .
C5 C6 1.505(3) .
C6 H6A 0.9900 .
C6 H6B 0.9900 .
C7 C8 1.391(3) .
C7 C12 1.399(3) .
C8 C9 1.366(4) .
C8 H8 0.9500 .
C9 C10 1.386(3) .
C9 H9 0.9500 .
C10 C11 1.402(3) .
C11 C12 1.376(3) .
C11 H11 0.9500 .
C12 H12 0.9500 .
C13 C14 1.381(3) .
C13 H13 0.9500 .
C14 C15 1.379(4) .
C14 H14 0.9500 .
C15 C16 1.386(4) .
C15 H15 0.9500 .
C16 C17 1.380(3) .
C16 H16 0.9500 .
C17 C18 1.502(3) .
C18 H18A 0.9900 .
C18 H18B 0.9900 .

loop_
_geom_torsion_atom_site_label_1
_geom_torsion_atom_site_label_2
_geom_torsion_atom_site_label_3
_geom_torsion_atom_site_label_4
_geom_torsion
_geom_torsion_site_symmetry_1
N1 Ag1 S1 C7 109.98(9) 3_565
N1 Ag1 S1 C7 -70.02(9) .
S1 Ag1 S1 C7 1(100) 3_565
N1 Ag1 S1 C6 -149.03(9) 3_565
N1 Ag1 S1 C6 30.97(9) .
S1 Ag1 S1 C6 102(100) 3_565
N2 Ag2 S2 C10 -112.89(9) 3_665
N2 Ag2 S2 C10 67.11(9) .
S2 Ag2 S2 C10 -2(34) 3_665
N2 Ag2 S2 C18 145.88(9) 3_665
N2 Ag2 S2 C18 -34.12(9) .
S2 Ag2 S2 C18 -104(36) 3_665
N1 Ag1 N1 C1 72(5) 3_565
S1 Ag1 N1 C1 -23.63(17) 3_565
S1 Ag1 N1 C1 156.37(17) .
N1 Ag1 N1 C5 -102(5) 3_565
S1 Ag1 N1 C5 162.73(16) 3_565
S1 Ag1 N1 C5 -17.27(16) .
N2 Ag2 N2 C13 -65(17) 3_665
S2 Ag2 N2 C13 -153.92(17) .
S2 Ag2 N2 C13 26.08(17) 3_665
N2 Ag2 N2 C17 111(17) 3_665
S2 Ag2 N2 C17 21.91(16) .
S2 Ag2 N2 C17 -158.09(16) 3_665
C5 N1 C1 C2 -1.1(3) .
Ag1 N1 C1 C2 -174.97(17) .
N1 C1 C2 C3 1.1(4) .
C1 C2 C3 C4 -0.3(4) .
C2 C3 C4 C5 -0.5(4) .
C1 N1 C5 C4 0.2(3) .
Ag1 N1 C5 C4 173.79(16) .
C1 N1 C5 C6 176.8(2) .
Ag1 N1 C5 C6 -9.6(3) .
C3 C4 C5 N1 0.6(4) .
C3 C4 C5 C6 -176.0(2) .
N1 C5 C6 S1 49.8(3) .
C4 C5 C6 S1 -133.5(2) .
C7 S1 C6 C5 55.88(19) .
Ag1 S1 C6 C5 -48.53(16) .
C6 S1 C7 C8 -130.99(19) .
Ag1 S1 C7 C8 -42.7(2) .
C6 S1 C7 C12 51.1(2) .
Ag1 S1 C7 C12 139.36(18) .
C12 C7 C8 C9 0.1(4) .
S1 C7 C8 C9 -177.9(2) .
C7 C8 C9 C10 0.1(4) .
C8 C9 C10 C11 -0.4(4) .
C8 C9 C10 S2 179.3(2) .
C18 S2 C10 C9 129.8(2) .
Ag2 S2 C10 C9 43.9(2) .
C18 S2 C10 C11 -50.5(2) .
Ag2 S2 C10 C11 -136.45(19) .
C9 C10 C11 C12 0.6(4) .
S2 C10 C11 C12 -179.04(19) .
C10 C11 C12 C7 -0.5(4) .
C8 C7 C12 C11 0.2(4) .
S1 C7 C12 C11 178.10(19) .
C17 N2 C13 C14 2.2(3) .
Ag2 N2 C13 C14 178.24(19) .
N2 C13 C14 C15 -1.6(4) .
C13 C14 C15 C16 -0.1(4) .
C14 C15 C16 C17 1.1(4) .
C13 N2 C17 C16 -1.2(3) .
Ag2 N2 C17 C16 -176.99(17) .
C13 N2 C17 C18 -179.3(2) .
Ag2 N2 C17 C18 4.9(3) .
C15 C16 C17 N2 -0.4(4) .
C15 C16 C17 C18 177.6(2) .
N2 C17 C18 S2 -49.8(3) .
C16 C17 C18 S2 132.1(2) .
C10 S2 C18 C17 -47.52(19) .
Ag2 S2 C18 C17 51.09(16) .
O2 S3 C19 F3 62.5(2) .
O1 S3 C19 F3 -57.75(19) .
O3 S3 C19 F3 -177.54(17) .
O2 S3 C19 F2 -58.24(19) .
O1 S3 C19 F2 -178.46(17) .
O3 S3 C19 F2 61.75(19) .
O2 S3 C19 F1 -178.11(17) .
O1 S3 C19 F1 61.66(19) .
O3 S3 C19 F1 -58.1(2) .
